data_1501808
loop_
_publ_author_name
'Pettit, George R.'
'Smith, Thomas H.'
'Xu, Jun-Ping'
'Herald, Delbert L.'
'Flahive, Erik J.'
'Anderson, Collin R.'
'Belcher, Paul E.'
'Knight, John C.'

_publ_section_title
;
 Antineoplastic agents. 590. X-ray crystal structure of dolastatin 16 and
 syntheses of the dolamethylleuine and dolaphenvaline units.
;
_journal_issue 5
_journal_name_full 'Journal of natural products'
_journal_page_first 1003
_journal_page_last 1008
_journal_paper_doi 10.1021/np100877h
_journal_volume 74
_journal_year 2011
_chemical_absolute_configuration ad
_chemical_formula_sum 'C49 H79 N7 O13'
_chemical_formula_weight 974.19
_chemical_name_common Dolastatin-16
_chemical_name_systematic
; 
 ? 
;
_space_group_IT_number 4
_symmetry_cell_setting monoclinic
_symmetry_space_group_name_Hall 'P 2yb'
_symmetry_space_group_name_H-M 'P 1 21 1'
_atom_sites_solution_hydrogens geom
_atom_sites_solution_primary direct
_atom_sites_solution_secondary difmap
_audit_creation_method SHELXL-97
_cell_angle_alpha 90.000(5)
_cell_angle_beta 104.062(5)
_cell_angle_gamma 90.000(5)
_cell_formula_units_Z 2
_cell_length_a 10.844(5)
_cell_length_b 16.113(5)
_cell_length_c 16.050(5)
_cell_measurement_reflns_used 7475
_cell_measurement_temperature 173(2)
_cell_measurement_theta_max 68.74
_cell_measurement_theta_min 5.02
_cell_volume 2720.4(17)
_computing_cell_refinement 'Bruker SMART'
_computing_data_collection 'Bruker SMART'
_computing_data_reduction 'Bruker SAINT'
_computing_molecular_graphics 'Bruker SHELXTL'
_computing_publication_material 'Bruker SHELXTL'
_computing_structure_refinement 'SHELXL-97 (Sheldrick, 1997)'
_computing_structure_solution 'SHELXS-97 (Sheldrick, 1990)'
_diffrn_ambient_temperature 173(2)
_diffrn_measured_fraction_theta_full 0.972
_diffrn_measured_fraction_theta_max 0.972
_diffrn_measurement_device_type 'Bruker CCD area detector'
_diffrn_measurement_method 'Phi and omega scans'
_diffrn_radiation_monochromator Graphite
_diffrn_radiation_source 'Fine-focus sealed tube'
_diffrn_radiation_type 'Cu K\a'
_diffrn_radiation_wavelength 1.54178
_diffrn_reflns_av_R_equivalents 0.0357
_diffrn_reflns_av_sigmaI/netI 0.0467
_diffrn_reflns_limit_h_max 11
_diffrn_reflns_limit_h_min -12
_diffrn_reflns_limit_k_max 19
_diffrn_reflns_limit_k_min -19
_diffrn_reflns_limit_l_max 19
_diffrn_reflns_limit_l_min -19
_diffrn_reflns_number 21708
_diffrn_reflns_theta_full 69.07
_diffrn_reflns_theta_max 69.07
_diffrn_reflns_theta_min 5.02
_diffrn_standards_decay_% -0.0167
_exptl_absorpt_coefficient_mu 0.707
_exptl_absorpt_correction_T_max 0.9315
_exptl_absorpt_correction_T_min 0.6113
_exptl_absorpt_correction_type empirical
_exptl_absorpt_process_details 'SADABS- Acta Cryst. A51 (1995)'
_exptl_crystal_colour Colorless
_exptl_crystal_density_diffrn 1.189
_exptl_crystal_density_method 'not measured'
_exptl_crystal_description Plate
_exptl_crystal_F_000 1052
_exptl_crystal_size_max 0.38
_exptl_crystal_size_mid 0.32
_exptl_crystal_size_min 0.10
_refine_diff_density_max 0.263
_refine_diff_density_min -0.226
_refine_diff_density_rms 0.056
_refine_ls_abs_structure_details 'Flack H D (1983), Acta Cryst. A39, 876-881'
_refine_ls_abs_structure_Flack 0.06(16)
_refine_ls_extinction_method none
_refine_ls_goodness_of_fit_ref 1.085
_refine_ls_hydrogen_treatment mixed
_refine_ls_matrix_type full
_refine_ls_number_parameters 643
_refine_ls_number_reflns 9326
_refine_ls_number_restraints 1
_refine_ls_restrained_S_all 1.085
_refine_ls_R_factor_all 0.0510
_refine_ls_R_factor_gt 0.0429
_refine_ls_shift/su_max 7.325
_refine_ls_shift/su_mean 0.229
_refine_ls_structure_factor_coef Fsqd
_refine_ls_weighting_details 'calc w=1/[\s^2^(Fo^2^)+(0.1041P)^2^+0.0000P] where P=(Fo^2^+2Fc^2^)/3'
_refine_ls_weighting_scheme calc
_refine_ls_wR_factor_gt 0.1144
_refine_ls_wR_factor_ref 0.1485
_reflns_number_gt 8272
_reflns_number_total 9326
_reflns_threshold_expression >2sigma(I)
_cod_data_source_file np100877h_si_005.cif
_cod_data_source_block p21
_cod_depositor_comments
;
The following automatic conversions were performed:

'_chemical_absolute_configuration' value 'AD' changed to 'ad'
according to /home/saulius/struct/CIF-dictionaries/cif_core.dic
dictionary named 'cif_core.dic' version 2.4.1 from
2010-06-29.

'_symmetry_cell_setting' value 'Monoclinic' changed to
'monoclinic' according to
/home/saulius/struct/CIF-dictionaries/cif_core.dic dictionary named
'cif_core.dic' version 2.4.1 from
2010-06-29.

'_atom_sites_solution_hydrogens' value 'Geom' changed to
'geom' according to
/home/saulius/struct/CIF-dictionaries/cif_core.dic dictionary named
'cif_core.dic' version 2.4.1 from
2010-06-29.

'_atom_sites_solution_primary' value 'Direct' changed to
'direct' according to
/home/saulius/struct/CIF-dictionaries/cif_core.dic dictionary named
'cif_core.dic' version 2.4.1 from
2010-06-29.

'_atom_sites_solution_secondary' value 'Difmap' changed
to 'difmap' according to
/home/saulius/struct/CIF-dictionaries/cif_core.dic dictionary named
'cif_core.dic' version 2.4.1 from
2010-06-29.

'_exptl_absorpt_correction_type' value 'Empirical'
changed to 'empirical' according to
/home/saulius/struct/CIF-dictionaries/cif_core.dic dictionary named
'cif_core.dic' version 2.4.1 from
2010-06-29.

'_refine_ls_hydrogen_treatment' value 'Mixed' changed to
'mixed' according to
/home/saulius/struct/CIF-dictionaries/cif_core.dic dictionary named
'cif_core.dic' version 2.4.1 from
2010-06-29.

'_refine_ls_matrix_type' value 'Full' changed to 'full'
according to /home/saulius/struct/CIF-dictionaries/cif_core.dic
dictionary named 'cif_core.dic' version 2.4.1 from
2010-06-29.

'_refine_ls_weighting_scheme' value 'Calc' changed to
'calc' according to
/home/saulius/struct/CIF-dictionaries/cif_core.dic dictionary named
'cif_core.dic' version 2.4.1 from 2010-06-29.

Automatic conversion script
Id: cif_fix_values 1715 2011-07-08 13:25:40Z adriana 
;
_cod_original_sg_symbol_H-M P2(1)
_cod_database_code 1501808

loop_
_symmetry_equiv_pos_as_xyz
'x, y, z'
'-x, y+1/2, -z'

loop_
_atom_site_label
_atom_site_type_symbol
_atom_site_fract_x
_atom_site_fract_y
_atom_site_fract_z
_atom_site_U_iso_or_equiv
_atom_site_adp_type
_atom_site_occupancy
_atom_site_symmetry_multiplicity
_atom_site_calc_flag
_atom_site_refinement_flags
O7 O 0.32621(17) 0.50076(11) 0.72642(11) 0.0290(4) Uani 1 1 d .
O9 O 0.12390(17) 0.56010(12) 0.61171(11) 0.0299(4) Uani 1 1 d .
O18 O 0.05208(19) 0.31050(11) 0.82348(11) 0.0333(4) Uani 1 1 d .
O12 O -0.26476(18) 0.41064(11) 0.63204(12) 0.0333(4) Uani 1 1 d .
N16 N -0.0506(2) 0.24735(13) 0.66374(13) 0.0296(5) Uani 1 1 d .
H16A H -0.0048 0.2922 0.6622 0.035 Uiso 1 1 calc R
O6 O 0.22731(18) 0.38707(11) 0.66112(12) 0.0329(4) Uani 1 1 d .
N10 N -0.0149(2) 0.51775(13) 0.68876(13) 0.0261(4) Uani 1 1 d .
O15 O -0.21971(19) 0.17182(12) 0.59554(12) 0.0358(4) Uani 1 1 d .
N13 N -0.1272(2) 0.38057(13) 0.55207(13) 0.0248(4) Uani 1 1 d .
N22 N 0.2165(2) 0.28713(17) 0.99796(14) 0.0381(5) Uani 1 1 d .
H22A H 0.1907 0.3138 0.9490 0.046 Uiso 1 1 calc R
O25 O 0.3542(2) 0.33994(14) 0.86660(13) 0.0426(5) Uani 1 1 d .
O1 O 0.5630(2) 0.31590(16) 0.90674(13) 0.0453(5) Uani 1 1 d .
C12 C -0.1809(2) 0.43335(15) 0.59909(14) 0.0251(5) Uani 1 1 d .
C9 C 0.1026(3) 0.53376(14) 0.67921(16) 0.0262(5) Uani 1 1 d .
C15 C -0.1529(2) 0.23455(15) 0.60082(15) 0.0261(5) Uani 1 1 d .
C25 C 0.4435(3) 0.30774(19) 0.91456(16) 0.0357(6) Uani 1 1 d .
O21 O 0.1537(2) 0.20562(16) 1.09510(13) 0.0497(6) Uani 1 1 d .
C34 C -0.2249(3) 0.58567(16) 0.62100(17) 0.0314(6) Uani 1 1 d .
H34A H -0.2709 0.5654 0.6641 0.038 Uiso 1 1 calc R
N4 N 0.4830(2) 0.32657(14) 0.67715(14) 0.0320(5) Uani 1 1 d .
O3 O 0.5650(3) 0.22259(17) 0.76699(16) 0.0599(7) Uani 1 1 d .
C33 C -0.0438(3) 0.49488(17) 0.77029(16) 0.0315(5) Uani 1 1 d .
H33A H 0.0350 0.4941 0.8159 0.047 Uiso 1 1 calc R
H33B H -0.0829 0.4397 0.7650 0.047 Uiso 1 1 calc R
H33C H -0.1027 0.5355 0.7845 0.047 Uiso 1 1 calc R
C17 C -0.0107(3) 0.19000(15) 0.73574(15) 0.0283(5) Uani 1 1 d .
H17A H -0.0805 0.1489 0.7339 0.034 Uiso 1 1 calc R
C5 C 0.4446(3) 0.41258(16) 0.65530(16) 0.0297(5) Uani 1 1 d .
H5A H 0.5125 0.4524 0.6837 0.036 Uiso 1 1 calc R
C8 C 0.2134(2) 0.51746(15) 0.75664(16) 0.0278(5) Uani 1 1 d .
H8A H 0.1934 0.4677 0.7882 0.033 Uiso 1 1 calc R
C11 C -0.1242(2) 0.52160(15) 0.61340(15) 0.0266(5) Uani 1 1 d .
H11A H -0.0914 0.5365 0.5623 0.032 Uiso 1 1 calc R
C3 C 0.5378(3) 0.2960(2) 0.75485(18) 0.0388(6) Uani 1 1 d .
C42 C 0.0844(3) 0.07088(17) 0.66669(18) 0.0362(6) Uani 1 1 d .
H42A H 0.0264 0.0916 0.6133 0.043 Uiso 1 1 calc R
H42B H 0.1648 0.0540 0.6526 0.043 Uiso 1 1 calc R
C37 C -0.0374(3) 0.40257(16) 0.49973(17) 0.0310(6) Uani 1 1 d .
H37A H 0.0410 0.4280 0.5353 0.037 Uiso 1 1 calc R
H37B H -0.0766 0.4411 0.4527 0.037 Uiso 1 1 calc R
C48 C -0.1020(3) -0.02479(18) 0.6669(2) 0.0433(7) Uani 1 1 d .
H48A H -0.1549 0.0086 0.6239 0.052 Uiso 1 1 calc R
C23 C 0.3519(3) 0.2928(2) 1.04341(17) 0.0383(6) Uani 1 1 d .
H23A H 0.3633 0.2594 1.0973 0.046 Uiso 1 1 calc R
C29 C 0.4243(3) 0.41421(18) 0.55706(17) 0.0367(6) Uani 1 1 d .
H29A H 0.3573 0.4546 0.5307 0.044 Uiso 1 1 calc R
H29B H 0.5040 0.4292 0.5409 0.044 Uiso 1 1 calc R
C14 C -0.1862(2) 0.29928(15) 0.52920(15) 0.0269(5) Uani 1 1 d .
H14A H -0.2806 0.3059 0.5110 0.032 Uiso 1 1 calc R
C6 C 0.3194(3) 0.43032(15) 0.68024(15) 0.0279(5) Uani 1 1 d .
C30 C 0.2432(3) 0.59110(17) 0.81910(16) 0.0319(6) Uani 1 1 d .
H30A H 0.1674 0.5992 0.8434 0.038 Uiso 1 1 calc R
C18 C 0.0094(2) 0.23933(16) 0.81886(15) 0.0280(5) Uani 1 1 d .
C40 C 0.1125(3) 0.14203(16) 0.73327(16) 0.0314(6) Uani 1 1 d .
H40A H 0.1461 0.1165 0.7911 0.038 Uiso 1 1 calc R
C2 C 0.5757(3) 0.3580(2) 0.82908(18) 0.0433(7) Uani 1 1 d .
H2A H 0.5197 0.4081 0.8179 0.052 Uiso 1 1 calc R
C35 C -0.1641(3) 0.66837(18) 0.6508(2) 0.0469(7) Uani 1 1 d .
H35A H -0.1030 0.6614 0.7064 0.070 Uiso 1 1 calc R
H35B H -0.2299 0.7080 0.6568 0.070 Uiso 1 1 calc R
H35C H -0.1199 0.6893 0.6086 0.070 Uiso 1 1 calc R
C27 C 0.4606(3) 0.27241(18) 0.60104(18) 0.0386(6) Uani 1 1 d .
H27A H 0.4123 0.2223 0.6094 0.046 Uiso 1 1 calc R
H27B H 0.5420 0.2551 0.5888 0.046 Uiso 1 1 calc R
N19 N -0.0137(2) 0.19991(14) 0.88767(14) 0.0344(5) Uani 1 1 d .
C39 C -0.1360(3) 0.27298(17) 0.45115(16) 0.0345(6) Uani 1 1 d .
H39A H -0.1235 0.2121 0.4503 0.041 Uiso 1 1 calc R
H39B H -0.1951 0.2902 0.3967 0.041 Uiso 1 1 calc R
C52 C 0.3887(4) 0.1673(2) 0.9553(2) 0.0495(8) Uani 1 1 d .
H52A H 0.4460 0.1451 0.9220 0.074 Uiso 1 1 calc R
H52B H 0.3025 0.1717 0.9183 0.074 Uiso 1 1 calc R
H52C H 0.3881 0.1300 1.0035 0.074 Uiso 1 1 calc R
C21 C 0.1308(3) 0.24369(19) 1.02713(17) 0.0365(6) Uani 1 1 d .
C20 C -0.0048(3) 0.2456(2) 0.96894(17) 0.0373(6) Uani 1 1 d .
H20A H -0.0325 0.3044 0.9562 0.045 Uiso 1 1 calc R
C43 C 0.0250(3) -0.00417(17) 0.69802(18) 0.0357(6) Uani 1 1 d .
C24 C 0.4344(3) 0.2527(2) 0.98958(17) 0.0379(6) Uani 1 1 d .
H24A H 0.5221 0.2463 1.0272 0.045 Uiso 1 1 calc R
C38 C -0.0100(3) 0.31851(17) 0.46481(18) 0.0357(6) Uani 1 1 d .
H38A H 0.0579 0.2889 0.5066 0.043 Uiso 1 1 calc R
H38B H 0.0159 0.3247 0.4101 0.043 Uiso 1 1 calc R
C28 C 0.3837(3) 0.3260(2) 0.52857(18) 0.0396(6) Uani 1 1 d .
H28A H 0.2913 0.3183 0.5223 0.047 Uiso 1 1 calc R
H28B H 0.4045 0.3127 0.4733 0.047 Uiso 1 1 calc R
C49 C 0.3874(3) 0.3820(2) 1.07017(19) 0.0462(7) Uani 1 1 d .
H49A H 0.3701 0.4171 1.0172 0.055 Uiso 1 1 calc R
C41 C 0.2157(3) 0.19926(18) 0.71554(19) 0.0368(6) Uani 1 1 d .
H41A H 0.2323 0.2441 0.7581 0.055 Uiso 1 1 calc R
H41B H 0.1870 0.2230 0.6579 0.055 Uiso 1 1 calc R
H41C H 0.2938 0.1674 0.7193 0.055 Uiso 1 1 calc R
C54 C -0.0822(4) 0.1204(2) 0.8855(2) 0.0494(8) Uani 1 1 d .
H54A H -0.0336 0.0741 0.8685 0.059 Uiso 1 1 calc R
H54B H -0.1673 0.1230 0.8453 0.059 Uiso 1 1 calc R
C31 C 0.3546(3) 0.5710(2) 0.8937(2) 0.0501(8) Uani 1 1 d .
H31A H 0.3725 0.6187 0.9327 0.075 Uiso 1 1 calc R
H31B H 0.4296 0.5587 0.8720 0.075 Uiso 1 1 calc R
H31C H 0.3337 0.5227 0.9247 0.075 Uiso 1 1 calc R
C36 C -0.3194(3) 0.5932(2) 0.5342(2) 0.0430(7) Uani 1 1 d .
H36A H -0.3846 0.6342 0.5379 0.064 Uiso 1 1 calc R
H36B H -0.3598 0.5393 0.5177 0.064 Uiso 1 1 calc R
H36C H -0.2748 0.6110 0.4909 0.064 Uiso 1 1 calc R
C32 C 0.2639(4) 0.67184(19) 0.7758(2) 0.0498(8) Uani 1 1 d .
H32A H 0.2834 0.7162 0.8188 0.075 Uiso 1 1 calc R
H32B H 0.1868 0.6861 0.7321 0.075 Uiso 1 1 calc R
H32C H 0.3351 0.6654 0.7486 0.075 Uiso 1 1 calc R
C46 C -0.0776(4) -0.1431(2) 0.7607(2) 0.0576(10) Uani 1 1 d .
H46A H -0.1128 -0.1901 0.7823 0.069 Uiso 1 1 calc R
C59 C -0.1009(4) 0.1998(2) 1.0085(2) 0.0514(8) Uani 1 1 d .
H59A H -0.0769 0.2036 1.0720 0.062 Uiso 1 1 calc R
H59B H -0.1876 0.2224 0.9869 0.062 Uiso 1 1 calc R
C50 C 0.3101(4) 0.4159(3) 1.1293(2) 0.0652(10) Uani 1 1 d .
H50A H 0.2193 0.4114 1.1013 0.098 Uiso 1 1 calc R
H50B H 0.3320 0.4744 1.1419 0.098 Uiso 1 1 calc R
H50C H 0.3288 0.3841 1.1829 0.098 Uiso 1 1 calc R
C45 C 0.0503(5) -0.1230(2) 0.7915(3) 0.0620(10) Uani 1 1 d .
H45A H 0.1033 -0.1567 0.8341 0.074 Uiso 1 1 calc R
C47 C -0.1520(4) -0.0936(2) 0.6983(2) 0.0501(8) Uani 1 1 d .
H47A H -0.2392 -0.1070 0.6764 0.060 Uiso 1 1 calc R
C63 C -0.0926(4) 0.1106(3) 0.9787(2) 0.0588(10) Uani 1 1 d .
H63A H -0.1696 0.0788 0.9815 0.071 Uiso 1 1 calc R
H63B H -0.0168 0.0822 1.0141 0.071 Uiso 1 1 calc R
C64 C 0.4896(5) -0.0256(3) 0.6519(3) 0.0662(11) Uani 1 1 d .
C44 C 0.0998(4) -0.0548(2) 0.7606(2) 0.0548(9) Uani 1 1 d .
H44A H 0.1871 -0.0417 0.7823 0.066 Uiso 1 1 calc R
C66 C 0.5655(4) 0.0490(3) 0.6611(3) 0.0684(11) Uani 1 1 d .
H66A H 0.6458 0.0399 0.7039 0.103 Uiso 1 1 calc R
H66B H 0.5190 0.0947 0.6799 0.103 Uiso 1 1 calc R
H66C H 0.5833 0.0631 0.6058 0.103 Uiso 1 1 calc R
C26 C 0.7130(4) 0.3825(4) 0.8423(2) 0.0733(14) Uani 1 1 d .
H26A H 0.7355 0.4225 0.8896 0.110 Uiso 1 1 calc R
H26B H 0.7261 0.4079 0.7897 0.110 Uiso 1 1 calc R
H26C H 0.7668 0.3332 0.8563 0.110 Uiso 1 1 calc R
C51 C 0.5294(4) 0.3898(3) 1.1150(3) 0.0661(11) Uani 1 1 d .
H51A H 0.5491 0.4478 1.1317 0.099 Uiso 1 1 calc R
H51B H 0.5806 0.3722 1.0756 0.099 Uiso 1 1 calc R
H51C H 0.5490 0.3546 1.1663 0.099 Uiso 1 1 calc R
N69 N 0.4335(6) -0.0860(3) 0.6448(3) 0.1077(18) Uani 1 1 d .
O100 O 0.6495(2) 0.11518(14) 0.43472(14) 0.0438(5) Uani 1 1 d .
O101 O 0.3620(3) 0.1079(2) 0.1946(2) 0.0805(9) Uani 1 1 d .
O102 O 0.5181(3) 0.7265(3) 0.6684(2) 0.0803(9) Uani 1 1 d .

loop_
_atom_site_aniso_label
_atom_site_aniso_U_11
_atom_site_aniso_U_22
_atom_site_aniso_U_33
_atom_site_aniso_U_23
_atom_site_aniso_U_13
_atom_site_aniso_U_12
O7 0.0260(10) 0.0296(8) 0.0310(8) -0.0039(7) 0.0057(7) -0.0006(7)
O9 0.0251(9) 0.0341(9) 0.0313(9) 0.0031(7) 0.0085(7) -0.0040(7)
O18 0.0380(11) 0.0288(9) 0.0310(9) -0.0010(7) 0.0041(7) -0.0034(8)
O12 0.0323(11) 0.0313(9) 0.0401(10) -0.0040(7) 0.0161(8) -0.0065(8)
N16 0.0372(13) 0.0243(10) 0.0254(10) 0.0024(8) 0.0041(9) -0.0049(9)
O6 0.0287(10) 0.0296(9) 0.0404(10) -0.0035(7) 0.0084(8) -0.0032(8)
N10 0.0254(11) 0.0278(10) 0.0256(9) -0.0017(7) 0.0071(8) -0.0010(8)
O15 0.0372(11) 0.0351(10) 0.0327(9) 0.0023(7) 0.0041(8) -0.0117(8)
N13 0.0248(11) 0.0246(9) 0.0250(9) 0.0001(8) 0.0062(8) -0.0032(8)
N22 0.0319(13) 0.0520(14) 0.0289(11) 0.0066(10) 0.0047(9) -0.0048(11)
O25 0.0321(11) 0.0607(13) 0.0320(10) 0.0117(9) 0.0021(8) -0.0020(9)
O1 0.0322(12) 0.0704(15) 0.0323(10) 0.0140(9) 0.0059(8) 0.0026(10)
C12 0.0245(13) 0.0268(12) 0.0228(11) 0.0014(9) 0.0032(9) -0.0005(9)
C9 0.0296(14) 0.0192(10) 0.0302(12) -0.0005(9) 0.0084(10) -0.0008(9)
C15 0.0325(14) 0.0225(11) 0.0243(11) -0.0026(8) 0.0092(10) -0.0011(10)
C25 0.0321(15) 0.0462(15) 0.0265(12) 0.0012(11) 0.0027(11) -0.0044(12)
O21 0.0452(13) 0.0708(15) 0.0313(10) 0.0116(10) 0.0056(9) -0.0128(11)
C34 0.0321(14) 0.0271(12) 0.0351(13) -0.0021(10) 0.0082(11) 0.0029(11)
N4 0.0295(12) 0.0356(11) 0.0320(11) 0.0007(9) 0.0099(9) 0.0054(9)
O3 0.0738(18) 0.0553(14) 0.0540(14) 0.0172(11) 0.0220(12) 0.0287(13)
C33 0.0289(14) 0.0381(13) 0.0287(12) 0.0018(10) 0.0093(10) -0.0030(11)
C17 0.0321(14) 0.0271(12) 0.0241(11) 0.0024(9) 0.0039(10) -0.0044(10)
C5 0.0289(14) 0.0289(12) 0.0313(12) 0.0011(10) 0.0073(10) 0.0001(10)
C8 0.0271(14) 0.0288(12) 0.0279(11) -0.0019(9) 0.0076(10) -0.0027(10)
C11 0.0240(13) 0.0271(12) 0.0284(11) -0.0007(9) 0.0061(10) -0.0006(10)
C3 0.0276(15) 0.0515(17) 0.0396(14) 0.0118(13) 0.0124(11) 0.0105(13)
C42 0.0448(17) 0.0318(13) 0.0338(13) -0.0022(11) 0.0133(12) -0.0021(12)
C37 0.0358(15) 0.0296(13) 0.0314(12) -0.0023(10) 0.0153(11) -0.0044(11)
C48 0.056(2) 0.0336(14) 0.0455(16) -0.0034(12) 0.0229(15) 0.0016(13)
C23 0.0347(16) 0.0508(16) 0.0273(12) 0.0081(11) 0.0034(11) -0.0070(13)
C29 0.0404(16) 0.0391(14) 0.0320(13) 0.0040(11) 0.0116(11) 0.0034(12)
C14 0.0268(13) 0.0268(11) 0.0254(11) -0.0017(9) 0.0031(9) -0.0041(10)
C6 0.0298(14) 0.0270(12) 0.0250(11) 0.0011(9) 0.0029(10) 0.0006(10)
C30 0.0295(14) 0.0363(13) 0.0306(12) -0.0103(10) 0.0086(10) -0.0047(11)
C18 0.0261(13) 0.0314(12) 0.0261(12) 0.0006(9) 0.0056(10) 0.0006(10)
C40 0.0356(15) 0.0293(13) 0.0282(12) 0.0006(9) 0.0060(10) -0.0018(11)
C2 0.0302(16) 0.068(2) 0.0317(14) 0.0089(13) 0.0066(11) -0.0074(14)
C35 0.0434(18) 0.0282(14) 0.068(2) -0.0070(13) 0.0109(15) -0.0011(12)
C27 0.0495(18) 0.0322(13) 0.0377(14) -0.0011(11) 0.0174(13) 0.0050(12)
N19 0.0406(14) 0.0369(12) 0.0268(10) -0.0024(9) 0.0101(9) -0.0088(10)
C39 0.0481(18) 0.0288(12) 0.0262(12) -0.0032(10) 0.0082(11) -0.0046(11)
C52 0.053(2) 0.0475(17) 0.0415(16) 0.0070(13) -0.0007(14) -0.0013(15)
C21 0.0395(16) 0.0443(15) 0.0259(12) -0.0022(11) 0.0086(11) -0.0048(13)
C20 0.0393(17) 0.0464(16) 0.0277(12) -0.0070(11) 0.0110(11) -0.0054(13)
C43 0.0475(18) 0.0282(12) 0.0349(13) -0.0045(10) 0.0169(12) -0.0020(12)
C24 0.0285(15) 0.0500(16) 0.0307(13) 0.0078(12) -0.0013(11) -0.0036(12)
C38 0.0436(16) 0.0330(14) 0.0355(13) -0.0025(10) 0.0193(12) 0.0006(12)
C28 0.0408(17) 0.0486(16) 0.0307(13) -0.0047(12) 0.0113(12) 0.0003(13)
C49 0.0428(18) 0.0573(18) 0.0364(15) -0.0006(13) 0.0057(13) -0.0123(14)
C41 0.0294(15) 0.0381(14) 0.0429(15) -0.0008(11) 0.0089(12) -0.0040(11)
C54 0.065(2) 0.0509(18) 0.0361(15) -0.0021(13) 0.0194(15) -0.0233(16)
C31 0.051(2) 0.0531(18) 0.0375(15) -0.0107(13) -0.0055(14) -0.0025(15)
C36 0.0372(17) 0.0421(15) 0.0462(16) 0.0032(12) 0.0034(13) 0.0092(13)
C32 0.066(2) 0.0340(15) 0.0485(17) -0.0110(13) 0.0113(15) -0.0088(15)
C46 0.095(3) 0.0302(15) 0.062(2) -0.0050(14) 0.046(2) -0.0094(17)
C59 0.053(2) 0.070(2) 0.0357(15) -0.0068(14) 0.0193(14) -0.0173(17)
C50 0.071(3) 0.078(3) 0.0472(19) -0.0180(18) 0.0148(18) -0.003(2)
C45 0.090(3) 0.0350(16) 0.060(2) 0.0104(15) 0.017(2) 0.0044(18)
C47 0.050(2) 0.0422(16) 0.068(2) -0.0124(15) 0.0336(17) -0.0076(14)
C63 0.074(3) 0.069(2) 0.0376(16) -0.0009(15) 0.0220(16) -0.034(2)
C64 0.077(3) 0.064(2) 0.053(2) 0.0116(17) 0.006(2) -0.008(2)
C44 0.068(2) 0.0373(16) 0.0550(19) 0.0042(14) 0.0071(17) 0.0000(16)
C66 0.073(3) 0.049(2) 0.076(3) 0.0113(18) 0.003(2) 0.0092(19)
C26 0.032(2) 0.137(4) 0.0487(19) 0.015(2) 0.0048(15) -0.023(2)
C51 0.041(2) 0.088(3) 0.069(2) -0.029(2) 0.0116(17) -0.0221(19)
N69 0.147(5) 0.093(3) 0.072(3) 0.012(2) 0.005(3) -0.043(3)
O100 0.0382(12) 0.0490(12) 0.0448(11) -0.0094(9) 0.0112(9) -0.0076(9)
O101 0.077(2) 0.098(2) 0.0674(18) 0.0154(16) 0.0210(16) 0.0087(18)
O102 0.0539(18) 0.109(3) 0.0755(19) 0.0005(18) 0.0113(14) -0.0107(17)

loop_
_atom_type_symbol
_atom_type_description
_atom_type_scat_dispersion_real
_atom_type_scat_dispersion_imag
_atom_type_scat_source
C C 0.0181 0.0091 'International Tables Vol C Tables 4.2.6.8 and 6.1.1.4'
H H 0.0000 0.0000 'International Tables Vol C Tables 4.2.6.8 and 6.1.1.4'
N N 0.0311 0.0180 'International Tables Vol C Tables 4.2.6.8 and 6.1.1.4'
O O 0.0492 0.0322 'International Tables Vol C Tables 4.2.6.8 and 6.1.1.4'

loop_
_geom_angle_atom_site_label_1
_geom_angle_atom_site_label_2
_geom_angle_atom_site_label_3
_geom_angle
C6 O7 C8 113.8(2)
C15 N16 C17 122.5(2)
C9 N10 C33 124.3(2)
C9 N10 C11 119.6(2)
C33 N10 C11 116.1(2)
C12 N13 C14 118.6(2)
C12 N13 C37 126.7(2)
C14 N13 C37 112.4(2)
C21 N22 C23 123.5(2)
C25 O1 C2 114.9(2)
O12 C12 N13 121.4(2)
O12 C12 C11 121.7(2)
N13 C12 C11 116.8(2)
O9 C9 N10 123.3(2)
O9 C9 C8 119.7(2)
N10 C9 C8 117.0(2)
O15 C15 N16 123.3(2)
O15 C15 C14 118.6(2)
N16 C15 C14 118.0(2)
O25 C25 O1 123.1(3)
O25 C25 C24 124.3(3)
O1 C25 C24 112.5(2)
C35 C34 C36 111.4(2)
C35 C34 C11 110.8(2)
C36 C34 C11 108.4(2)
C3 N4 C5 127.4(2)
C3 N4 C27 120.1(2)
C5 N4 C27 112.5(2)
N16 C17 C18 108.3(2)
N16 C17 C40 112.7(2)
C18 C17 C40 110.0(2)
N4 C5 C29 102.9(2)
N4 C5 C6 109.4(2)
C29 C5 C6 110.5(2)
O7 C8 C30 107.6(2)
O7 C8 C9 108.7(2)
C30 C8 C9 113.4(2)
N10 C11 C34 114.2(2)
N10 C11 C12 107.14(19)
C34 C11 C12 111.6(2)
O3 C3 N4 122.7(3)
O3 C3 C2 119.9(3)
N4 C3 C2 117.3(3)
C43 C42 C40 113.0(2)
N13 C37 C38 102.2(2)
C43 C48 C47 120.3(3)
N22 C23 C49 110.6(3)
N22 C23 C24 110.1(2)
C49 C23 C24 114.5(3)
C28 C29 C5 104.5(2)
N13 C14 C15 114.35(19)
N13 C14 C39 103.3(2)
C15 C14 C39 111.0(2)
O6 C6 O7 124.2(2)
O6 C6 C5 124.2(2)
O7 C6 C5 111.6(2)
C32 C30 C31 111.5(3)
C32 C30 C8 113.3(2)
C31 C30 C8 110.6(2)
O18 C18 N19 122.1(2)
O18 C18 C17 120.7(2)
N19 C18 C17 117.1(2)
C41 C40 C17 112.2(2)
C41 C40 C42 110.4(2)
C17 C40 C42 111.1(2)
O1 C2 C26 107.3(3)
O1 C2 C3 107.4(3)
C26 C2 C3 110.5(3)
N4 C27 C28 104.3(2)
C18 N19 C20 120.1(2)
C18 N19 C54 125.6(2)
C20 N19 C54 112.2(2)
C38 C39 C14 103.5(2)
O21 C21 N22 124.6(3)
O21 C21 C20 120.5(3)
N22 C21 C20 114.8(2)
N19 C20 C59 102.7(2)
N19 C20 C21 111.9(2)
C59 C20 C21 112.6(3)
C48 C43 C44 118.2(3)
C48 C43 C42 122.5(3)
C44 C43 C42 119.2(3)
C25 C24 C23 111.2(3)
C25 C24 C52 108.7(2)
C23 C24 C52 113.7(3)
C37 C38 C39 103.5(2)
C27 C28 C29 103.6(2)
C50 C49 C23 112.2(3)
C50 C49 C51 108.7(3)
C23 C49 C51 111.4(3)
N19 C54 C63 102.8(2)
C47 C46 C45 118.7(3)
C63 C59 C20 103.1(3)
C44 C45 C46 120.2(4)
C46 C47 C48 121.1(4)
C59 C63 C54 103.5(3)
N69 C64 C66 177.7(6)
C45 C44 C43 121.5(4)

loop_
_geom_bond_atom_site_label_1
_geom_bond_atom_site_label_2
_geom_bond_distance
O7 C6 1.348(3)
O7 C8 1.446(3)
O9 C9 1.236(3)
O18 C18 1.232(3)
O12 C12 1.214(3)
N16 C15 1.322(3)
N16 C17 1.461(3)
O6 C6 1.195(3)
N10 C9 1.345(4)
N10 C33 1.465(3)
N10 C11 1.475(3)
O15 C15 1.235(3)
N13 C12 1.358(3)
N13 C14 1.465(3)
N13 C37 1.476(3)
N22 C21 1.335(4)
N22 C23 1.475(4)
O25 C25 1.199(4)
O1 C25 1.338(4)
O1 C2 1.455(3)
C12 C11 1.544(3)
C9 C8 1.527(4)
C15 C14 1.529(3)
C25 C24 1.518(4)
O21 C21 1.223(4)
C34 C35 1.512(4)
C34 C36 1.521(4)
C34 C11 1.529(4)
N4 C3 1.338(4)
N4 C5 1.465(4)
N4 C27 1.473(4)
O3 C3 1.223(4)
C17 C18 1.522(3)
C17 C40 1.553(4)
C5 C29 1.538(4)
C5 C6 1.532(4)
C8 C30 1.536(3)
C3 C2 1.533(5)
C42 C43 1.512(4)
C42 C40 1.546(4)
C37 C38 1.523(4)
C48 C43 1.387(5)
C48 C47 1.382(5)
C23 C49 1.523(5)
C23 C24 1.530(5)
C29 C28 1.525(4)
C14 C39 1.542(4)
C30 C32 1.517(4)
C30 C31 1.514(4)
C18 N19 1.349(3)
C40 C41 1.529(4)
C2 C26 1.505(5)
C27 C28 1.524(4)
N19 C20 1.480(3)
N19 C54 1.477(4)
C39 C38 1.519(4)
C52 C24 1.520(5)
C21 C20 1.538(4)
C20 C59 1.535(4)
C43 C44 1.391(5)
C49 C50 1.513(5)
C49 C51 1.538(5)
C54 C63 1.535(4)
C46 C47 1.379(6)
C46 C45 1.393(6)
C59 C63 1.523(6)
C45 C44 1.367(6)
C64 N69 1.138(6)
C64 C66 1.445(6)
